data_4111050
loop_
_publ_author_name
'Junhong Mao'
'Sujoy Mukherjee'
'Yong Zhang'
'Rong Cao'
'John M. Sanders'
'Yongcheng Song'
'Yonghui Zhang'
'Gary A. Meints'
'Yi Gui Gao'
'Dushyant Mukkamala'
'Michael P. Hudock'
'Eric Oldfield'

_publ_contact_author
; 
Eric Oldfield
Department of Chemistry
University of Illinois
600 South Mathews Avenue 
Urbana, Illinois  61801 
USA 
;
_publ_contact_author_email eo@chad.scs.uiuc.edu
_publ_contact_author_fax '1  217 244 0997'
_publ_contact_author_phone '1  217 333 3374'
_publ_section_title
;
 Solid-State NMR, Crystallographic, and Computational Investigation of
 Bisphosphonates and Farnesyl Diphosphate Synthase-Bisphosphonate
 Complexes
;
_journal_name_full 'Journal of the American Chemical Society'
_journal_page_first 14485
_journal_page_last 14497
_journal_paper_doi 10.1021/ja061737c
_journal_volume 128
_journal_year 2006
_chemical_formula_moiety 'C5 H9 N2 O7 P2, H3 O, 2(H2 O)'
_chemical_formula_sum 'C5 H16 N2 O10 P2'
_chemical_formula_weight 326.14
_chemical_name_systematic
; 
? 
;
_space_group_IT_number 2
_symmetry_cell_setting triclinic
_symmetry_space_group_name_Hall '-P 1'
_symmetry_space_group_name_H-M 'P -1'
_atom_sites_solution_hydrogens geom
_atom_sites_solution_primary direct
_atom_sites_solution_secondary difmap
_audit_creation_method SHELXL-97
_audit_update_record
; 
2004/04/14, text and data added, JM 
2006/03/10, text and data added, DM 
;
_cell_angle_alpha 114.94(2)
_cell_angle_beta 94.45(2)
_cell_angle_gamma 98.00(2)
_cell_formula_units_Z 2
_cell_length_a 6.834(10)
_cell_length_b 9.597(14)
_cell_length_c 10.538(15)
_cell_measurement_temperature 193(2)
_cell_volume 613.4(15)
_computing_cell_refinement 'SAINT V6.22 (Bruker, 2001)'
_computing_data_collection 'SMART V5.625 (Bruker, 2001)'
_computing_data_reduction 'SAINT V6.22 (Bruker, 2001)'
_computing_molecular_graphics 'SHELXTL V6.12 (Bruker, 2001)'
_computing_publication_material 'XCIF (Bruker, 2001)'
_computing_structure_refinement 'SHELXTL V6.12 (Bruker, 2001)'
_computing_structure_solution 'SHELXTL V6.12 (Bruker, 2001)'
_diffrn_ambient_temperature 193(2)
_diffrn_measured_fraction_theta_full 0.946
_diffrn_measured_fraction_theta_max 0.946
_diffrn_measurement_device 'Siemens Platform/CCD'
_diffrn_measurement_method 'profile data from \w scans'
_diffrn_radiation_monochromator graphite
_diffrn_radiation_source 'normal-focus sealed tube'
_diffrn_radiation_type MoK\a
_diffrn_radiation_wavelength 0.71073
_diffrn_radiation_wavelength_id p93was
_diffrn_reflns_av_R_equivalents 0.0281
_diffrn_reflns_av_sigmaI/netI 0.0319
_diffrn_reflns_limit_h_max 8
_diffrn_reflns_limit_h_min -8
_diffrn_reflns_limit_k_max 11
_diffrn_reflns_limit_k_min -11
_diffrn_reflns_limit_l_max 12
_diffrn_reflns_limit_l_min -12
_diffrn_reflns_number 5676
_diffrn_reflns_theta_full 25.44
_diffrn_reflns_theta_max 25.44
_diffrn_reflns_theta_min 3.05
_diffrn_standards_decay_% 0.8
_diffrn_standards_interval_time 440
_diffrn_standards_number 111
_exptl_absorpt_coefficient_mu 0.408
_exptl_absorpt_correction_T_max 0.9761
_exptl_absorpt_correction_T_min 0.8637
_exptl_absorpt_correction_type integration
_exptl_absorpt_process_details 'SHELXTL/XPREP (Bruker, 2001)'
_exptl_crystal_colour colorless
_exptl_crystal_density_diffrn 1.766
_exptl_crystal_description tabular
_exptl_crystal_F_000 340
_exptl_crystal_id p93was
_exptl_crystal_preparation
; 
The data crystal was mounted using oil (Parantone-N, Exxon) to a 
0.3 mm cryo-loop (Hampton Research) with the (0 1 1) scattering planes 
roughly normal to the spindle axis. 
;
_exptl_crystal_size_max 0.06
_exptl_crystal_size_mid 0.04
_exptl_crystal_size_min 0.02
_refine_diff_density_max 0.318
_refine_diff_density_min -0.555
_refine_diff_density_rms 0.097
_refine_ls_extinction_method none
_refine_ls_goodness_of_fit_ref 1.116
_refine_ls_hydrogen_treatment mixed
_refine_ls_matrix_type full
_refine_ls_number_parameters 203
_refine_ls_number_reflns 2150
_refine_ls_number_restraints 33
_refine_ls_restrained_S_all 1.111
_refine_ls_R_factor_all 0.0397
_refine_ls_R_factor_gt 0.0331
_refine_ls_shift/su_max 0.001
_refine_ls_shift/su_mean 0.000
_refine_ls_structure_factor_coef Fsqd
_refine_ls_weighting_details 'calc w=1/[\s^2^(Fo^2^)+(0.0661P)^2^+0.3151P] where P=(Fo^2^+2Fc^2^)/3'
_refine_ls_weighting_scheme calc
_refine_ls_wR_factor_gt 0.0916
_refine_ls_wR_factor_ref 0.1090
_reflns_number_gt 1885
_reflns_number_total 2150
_reflns_threshold_expression >2sigma(I)
_cod_data_source_file ja061737csi20060313_054908.cif
_cod_data_source_block p93was
_cod_original_sg_symbol_Hall '-P 1 '
_cod_original_sg_symbol_H-M 'P -1 '
_cod_database_code 4111050

loop_
_symmetry_equiv_pos_as_xyz
'x, y, z'
'-x, -y, -z'

loop_
_atom_site_label
_atom_site_type_symbol
_atom_site_fract_x
_atom_site_fract_y
_atom_site_fract_z
_atom_site_U_iso_or_equiv
_atom_site_adp_type
_atom_site_occupancy
_atom_site_symmetry_multiplicity
_atom_site_calc_flag
_atom_site_refinement_flags
P1 P 0.21261(8) 0.59789(6) 0.84305(6) 0.01447(19) Uani 1 1 d .
P2 P 0.60953(8) 0.80774(6) 0.85004(6) 0.01401(19) Uani 1 1 d .
O1 O 0.2793(2) 0.57969(19) 0.97357(16) 0.0207(4) Uani 1 1 d .
O2 O 0.0564(2) 0.46547(18) 0.73439(16) 0.0189(4) Uani 1 1 d .
O3 O 0.1439(2) 0.75943(19) 0.88689(17) 0.0205(4) Uani 1 1 d D
H3O H 0.032(3) 0.755(4) 0.847(3) 0.031 Uiso 1 1 d D
O4 O 0.6333(2) 0.85805(18) 1.00711(16) 0.0179(4) Uani 1 1 d .
O5 O 0.7972(2) 0.78410(18) 0.78293(16) 0.0188(4) Uani 1 1 d .
O6 O 0.5135(2) 0.92183(19) 0.80577(17) 0.0185(4) Uani 1 1 d D
H6O H 0.463(4) 0.984(3) 0.864(3) 0.028 Uiso 1 1 d D
O7 O 0.3769(2) 0.59025(18) 0.61378(15) 0.0158(3) Uani 1 1 d .
H7 H 0.2700 0.6225 0.6078 0.024 Uiso 1 1 calc R
N1 N 0.4490(3) 0.3308(2) 0.67192(19) 0.0152(4) Uani 1 1 d .
N2 N 0.4201(3) 0.2590(2) 0.5291(2) 0.0193(4) Uani 1 1 d .
H2N H 0.462(5) 0.306(4) 0.489(3) 0.029 Uiso 1 1 d .
C1 C 0.4345(3) 0.6157(2) 0.7573(2) 0.0141(4) Uani 1 1 d .
C2 C 0.5592(3) 0.4918(3) 0.7513(2) 0.0163(5) Uani 1 1 d .
H2A H 0.6785 0.5054 0.7070 0.020 Uiso 1 1 calc R
H2B H 0.6063 0.5097 0.8491 0.020 Uiso 1 1 calc R
C3 C 0.3245(4) 0.1124(3) 0.4849(2) 0.0227(5) Uani 1 1 d .
H3 H 0.2870 0.0371 0.3890 0.027 Uiso 1 1 calc R
C4 C 0.2891(4) 0.0875(3) 0.6012(3) 0.0222(5) Uani 1 1 d .
H4 H 0.2223 -0.0060 0.6014 0.027 Uiso 1 1 calc R
C5 C 0.3710(3) 0.2275(3) 0.7179(2) 0.0197(5) Uani 1 1 d .
H5 H 0.3718 0.2469 0.8142 0.024 Uiso 1 1 calc R
O8 O 0.8517(3) 0.2700(2) 0.80468(17) 0.0215(4) Uani 1 1 d D
H8A H 0.929(4) 0.330(3) 0.781(3) 0.032 Uiso 1 1 d D
H8B H 0.915(4) 0.200(3) 0.812(3) 0.032 Uiso 1 1 d D
H8C H 0.811(4) 0.324(3) 0.883(2) 0.032 Uiso 1 1 d D
O9 O 0.0226(2) 0.0618(2) 0.81829(17) 0.0213(4) Uani 1 1 d D
H9A H 0.123(3) 0.091(3) 0.883(3) 0.032 Uiso 1 1 d D
H9B H -0.049(4) -0.024(3) 0.807(3) 0.032 Uiso 1 1 d D
O10 O 0.0626(3) 0.6987(2) 0.55526(18) 0.0272(4) Uani 1 1 d D
H1A H -0.034(4) 0.713(4) 0.604(3) 0.041 Uiso 1 1 d D
H1B H 0.016(4) 0.652(4) 0.4680(18) 0.041 Uiso 1 1 d D

loop_
_atom_site_aniso_label
_atom_site_aniso_U_11
_atom_site_aniso_U_22
_atom_site_aniso_U_33
_atom_site_aniso_U_23
_atom_site_aniso_U_13
_atom_site_aniso_U_12
P1 0.0140(3) 0.0161(3) 0.0143(3) 0.0073(2) 0.0037(2) 0.0030(2)
P2 0.0140(3) 0.0135(3) 0.0142(3) 0.0059(2) 0.0016(2) 0.0024(2)
O1 0.0214(8) 0.0271(9) 0.0185(8) 0.0132(7) 0.0056(7) 0.0071(7)
O2 0.0175(8) 0.0201(8) 0.0178(8) 0.0081(7) 0.0025(6) -0.0004(7)
O3 0.0182(8) 0.0194(9) 0.0228(9) 0.0078(7) 0.0018(7) 0.0061(7)
O4 0.0198(8) 0.0168(8) 0.0152(8) 0.0052(6) 0.0016(6) 0.0044(7)
O5 0.0153(8) 0.0173(8) 0.0232(8) 0.0084(7) 0.0041(6) 0.0029(6)
O6 0.0237(9) 0.0178(8) 0.0164(8) 0.0082(6) 0.0053(6) 0.0083(7)
O7 0.0156(8) 0.0208(8) 0.0126(7) 0.0080(6) 0.0031(6) 0.0052(6)
N1 0.0168(9) 0.0155(9) 0.0140(9) 0.0063(7) 0.0038(7) 0.0053(8)
N2 0.0243(10) 0.0190(10) 0.0154(9) 0.0087(8) 0.0042(8) 0.0021(8)
C1 0.0161(11) 0.0143(11) 0.0115(10) 0.0060(8) 0.0011(8) 0.0017(9)
C2 0.0137(10) 0.0159(11) 0.0178(11) 0.0061(9) 0.0020(8) 0.0020(9)
C3 0.0257(12) 0.0187(12) 0.0205(12) 0.0064(10) 0.0014(10) 0.0028(10)
C4 0.0236(12) 0.0176(12) 0.0262(12) 0.0105(10) 0.0063(10) 0.0018(10)
C5 0.0229(12) 0.0195(12) 0.0215(12) 0.0120(9) 0.0082(9) 0.0058(10)
O8 0.0230(9) 0.0218(9) 0.0208(8) 0.0101(7) 0.0065(7) 0.0035(7)
O9 0.0191(9) 0.0208(9) 0.0240(9) 0.0110(7) 0.0005(7) 0.0013(7)
O10 0.0265(9) 0.0342(10) 0.0193(9) 0.0098(8) 0.0000(7) 0.0092(8)

loop_
_atom_type_symbol
_atom_type_description
_atom_type_scat_dispersion_real
_atom_type_scat_dispersion_imag
_atom_type_scat_source
C C 0.0033 0.0016 'International Tables Vol C Tables 4.2.6.8 and 6.1.1.4'
H H 0.0000 0.0000 'International Tables Vol C Tables 4.2.6.8 and 6.1.1.4'
N N 0.0061 0.0033 'International Tables Vol C Tables 4.2.6.8 and 6.1.1.4'
O O 0.0106 0.0060 'International Tables Vol C Tables 4.2.6.8 and 6.1.1.4'
P P 0.1023 0.0942 'International Tables Vol C Tables 4.2.6.8 and 6.1.1.4'

loop_
_exptl_crystal_face_index_h
_exptl_crystal_face_index_k
_exptl_crystal_face_index_l
_exptl_crystal_face_perp_dist
0.00 1.00 0.00 0.0300
0.00 -1.00 0.00 0.0300
0.00 1.00 -1.00 0.1000
0.00 -1.00 1.00 0.1000
-1.00 0.00 0.00 0.1900
1.00 0.00 0.00 0.1900
1.00 0.00 -1.00 0.2000
-1.00 0.00 1.00 0.2000

loop_
_geom_angle_atom_site_label_1
_geom_angle_atom_site_label_2
_geom_angle_atom_site_label_3
_geom_angle
O1 P1 O2 115.58(12)
O1 P1 O3 109.57(11)
O2 P1 O3 111.24(13)
O1 P1 C1 107.83(13)
O2 P1 C1 107.77(13)
O3 P1 C1 104.15(11)
O4 P2 O5 116.27(11)
O4 P2 O6 112.84(10)
O5 P2 O6 106.88(11)
O4 P2 C1 109.36(10)
O5 P2 C1 105.36(12)
O6 P2 C1 105.33(14)
P1 O3 H3O 115(2)
P2 O6 H6O 116(2)
C1 O7 H7 109.5
C5 N1 N2 108.1(2)
C5 N1 C2 130.3(2)
N2 N1 C2 121.52(18)
C3 N2 N1 109.05(19)
C3 N2 H2N 133(2)
N1 N2 H2N 118(2)
O7 C1 C2 107.11(17)
O7 C1 P1 111.03(16)
C2 C1 P1 110.47(16)
O7 C1 P2 107.62(14)
C2 C1 P2 105.67(18)
P1 C1 P2 114.54(13)
N1 C2 C1 113.5(2)
N1 C2 H2A 108.9
C1 C2 H2A 108.9
N1 C2 H2B 108.9
C1 C2 H2B 108.9
H2A C2 H2B 107.7
N2 C3 C4 108.7(2)
N2 C3 H3 125.6
C4 C3 H3 125.6
C3 C4 C5 105.7(2)
C3 C4 H4 127.2
C5 C4 H4 127.2
N1 C5 C4 108.4(2)
N1 C5 H5 125.8
C4 C5 H5 125.8
H8A O8 H8B 109(2)
H8A O8 H8C 110(2)
H8B O8 H8C 111(2)
H9A O9 H9B 111(2)
H1A O10 H1B 110(2)

loop_
_geom_bond_atom_site_label_1
_geom_bond_atom_site_label_2
_geom_bond_distance
P1 O1 1.503(2)
P1 O2 1.507(2)
P1 O3 1.572(3)
P1 C1 1.848(3)
P2 O4 1.504(3)
P2 O5 1.511(2)
P2 O6 1.559(2)
P2 C1 1.862(3)
O3 H3O 0.830(18)
O6 H6O 0.795(18)
O7 C1 1.439(3)
O7 H7 0.8400
N1 C5 1.342(3)
N1 N2 1.349(3)
N1 C2 1.464(3)
N2 C3 1.330(4)
N2 H2N 0.78(3)
C1 C2 1.540(3)
C2 H2A 0.9900
C2 H2B 0.9900
C3 C4 1.376(4)
C3 H3 0.9500
C4 C5 1.386(4)
C4 H4 0.9500
C5 H5 0.9500
O8 H8A 0.860(16)
O8 H8B 0.870(16)
O8 H8C 0.863(16)
O9 H9A 0.852(17)
O9 H9B 0.852(17)
O10 H1A 0.858(16)
O10 H1B 0.845(17)

loop_
_geom_hbond_atom_site_label_D
_geom_hbond_atom_site_label_H
_geom_hbond_atom_site_label_A
_geom_hbond_distance_DH
_geom_hbond_distance_HA
_geom_hbond_distance_DA
_geom_hbond_angle_DHA
_geom_hbond_site_symmetry_A
O3 H3O O5 0.830(18) 1.795(19) 2.616(4) 169(3) 1_455
O6 H6O O4 0.795(18) 1.805(18) 2.596(3) 174(3) 2_677
O7 H7 O10 0.84 1.83 2.652(4) 164.8 .
N2 H2N O7 0.78(3) 2.04(3) 2.808(4) 168(3) 2_666
O8 H8A O2 0.860(16) 1.721(16) 2.575(3) 172(3) 1_655
O8 H8B O9 0.870(16) 1.630(16) 2.498(4) 177(3) 1_655
O8 H8C O1 0.863(16) 1.625(16) 2.487(3) 176(3) 2_667
O9 H9A O4 0.852(17) 1.831(18) 2.671(4) 169(3) 2_667
O9 H9B O5 0.852(17) 1.895(17) 2.747(4) 178(3) 1_445
O10 H1A O5 0.858(16) 2.196(18) 3.025(4) 162(3) 1_455
O10 H1B O2 0.845(17) 1.929(17) 2.768(4) 172(3) 2_566

loop_
_geom_torsion_atom_site_label_1
_geom_torsion_atom_site_label_2
_geom_torsion_atom_site_label_3
_geom_torsion_atom_site_label_4
_geom_torsion
C5 N1 N2 C3 0.2(3)
C2 N1 N2 C3 177.1(2)
O1 P1 C1 O7 164.06(14)
O2 P1 C1 O7 38.66(17)
O3 P1 C1 O7 -79.58(16)
O1 P1 C1 C2 45.38(17)
O2 P1 C1 C2 -80.03(19)
O3 P1 C1 C2 161.73(14)
O1 P1 C1 P2 -73.79(16)
O2 P1 C1 P2 160.80(11)
O3 P1 C1 P2 42.56(15)
O4 P2 C1 O7 165.96(13)
O5 P2 C1 O7 -68.37(17)
O6 P2 C1 O7 44.43(16)
O4 P2 C1 C2 -79.85(16)
O5 P2 C1 C2 45.82(17)
O6 P2 C1 C2 158.62(14)
O4 P2 C1 P1 41.98(15)
O5 P2 C1 P1 167.65(11)
O6 P2 C1 P1 -79.54(16)
C5 N1 C2 C1 -105.0(3)
N2 N1 C2 C1 78.9(2)
O7 C1 C2 N1 -61.2(2)
P1 C1 C2 N1 59.9(2)
P2 C1 C2 N1 -175.72(14)
N1 N2 C3 C4 0.3(3)
N2 C3 C4 C5 -0.7(3)
N2 N1 C5 C4 -0.6(3)
C2 N1 C5 C4 -177.2(2)
C3 C4 C5 N1 0.8(3)
